data_7010522
loop_
_publ_author_name
'Farrar, David H.'
'Grachova, Elena V.'
'Lough, Alan'
'Patirana, Charles'
'Po\"e, Anthony J.'
'Tunik, Sergey P.'

_publ_section_title
;
 Ligand effects on the structures of Rh6(CO)15L clusters
;
_journal_issue 13
_journal_name_full 'Journal of the Chemical Society, Dalton Transactions'
_journal_page_first 2015
_journal_paper_doi 10.1039/b010109p
_journal_year 2001
_chemical_formula_sum 'C27 H27 O15 P Rh6'
_chemical_formula_weight 1239.92
_chemical_name_common '6 Rh6(CO)15(P(n-Bu)3)'
_chemical_name_systematic
; 
? 
;
_space_group_IT_number 14
_symmetry_cell_setting monoclinic
_symmetry_space_group_name_Hall '-P 2ybc'
_symmetry_space_group_name_H-M 'P 1 21/c 1'
_atom_sites_solution_hydrogens geom
_atom_sites_solution_primary direct
_atom_sites_solution_secondary difmap
_audit_creation_method SHELXL-97
_cell_angle_alpha 90.00
_cell_angle_beta 95.9790(10)
_cell_angle_gamma 90.00
_cell_formula_units_Z 4
_cell_length_a 9.7893(2)
_cell_length_b 23.4579(5)
_cell_length_c 15.6844(3)
_cell_measurement_reflns_used 7123
_cell_measurement_temperature 150(1)
_cell_measurement_theta_max 26.37
_cell_measurement_theta_min 4.11
_cell_volume 3582.12(13)
_computing_cell_refinement 'Denzo-SMN (Otwinowski & Minor, 1997)'
_computing_data_collection 'Collect (Nonius BV, 1997-2000)'
_computing_data_reduction 'Denzo-SMN (Otwinowski & Minor, 1997)'
_computing_molecular_graphics 'Bruker SHELXTL V5.1'
_computing_publication_material 'Bruker SHELXTL V5.1'
_computing_structure_refinement 'Bruker SHELXTL V5.1'
_computing_structure_solution 'Bruker SHELXTL V5.1'
_diffrn_ambient_temperature 150(1)
_diffrn_detector_area_resol_mean 9
_diffrn_measured_fraction_theta_full 0.974
_diffrn_measured_fraction_theta_max 0.974
_diffrn_measurement_device_type 'Nonius KappaCCD'
_diffrn_measurement_method '\f scans and \w scans with \k offsets'
_diffrn_radiation_monochromator graphite
_diffrn_radiation_source 'fine-focus sealed tube'
_diffrn_radiation_type MoK\a
_diffrn_radiation_wavelength 0.71073
_diffrn_reflns_av_R_equivalents 0.056
_diffrn_reflns_av_sigmaI/netI 0.0398
_diffrn_reflns_limit_h_max 12
_diffrn_reflns_limit_h_min -12
_diffrn_reflns_limit_k_max 29
_diffrn_reflns_limit_k_min -29
_diffrn_reflns_limit_l_max 19
_diffrn_reflns_limit_l_min -19
_diffrn_reflns_number 26451
_diffrn_reflns_theta_full 26.37
_diffrn_reflns_theta_max 26.37
_diffrn_reflns_theta_min 4.11
_diffrn_standards_decay_% 0
_exptl_absorpt_coefficient_mu 2.810
_exptl_absorpt_correction_type multi-scan
_exptl_absorpt_process_details 'Denzo-SMN (Otwinowski & Minor, 1997)'
_exptl_crystal_colour 'dark red'
_exptl_crystal_density_diffrn 2.299
_exptl_crystal_density_method 'not measured'
_exptl_crystal_description 'flat needle'
_exptl_crystal_F_000 2376
_exptl_crystal_size_max 0.40
_exptl_crystal_size_mid 0.15
_exptl_crystal_size_min 0.12
_refine_diff_density_max 1.673
_refine_diff_density_min -1.074
_refine_diff_density_rms 0.161
_refine_ls_extinction_method none
_refine_ls_goodness_of_fit_ref 1.064
_refine_ls_hydrogen_treatment mixed
_refine_ls_matrix_type full
_refine_ls_number_parameters 518
_refine_ls_number_reflns 7123
_refine_ls_number_restraints 24
_refine_ls_restrained_S_all 1.063
_refine_ls_R_factor_all 0.0487
_refine_ls_R_factor_gt 0.0349
_refine_ls_shift/su_max 0.010
_refine_ls_shift/su_mean 0.005
_refine_ls_structure_factor_coef Fsqd
_refine_ls_weighting_details 'calc w==1/[\s^2^(Fo^2^)+(0.0560P)^2^+3.8855P] where P==(Fo^2^+2Fc^2^)/3'
_refine_ls_weighting_scheme calc
_refine_ls_wR_factor_gt 0.0903
_refine_ls_wR_factor_ref 0.0995
_reflns_number_gt 5672
_reflns_number_total 7123
_reflns_threshold_expression >2sigma(I)
_cod_data_source_file b010109p.txt
_cod_data_source_block k9883
_cod_depositor_comments
;
The following automatic conversions were performed:
'_symmetry_cell_setting' value 'Monoclinic' changed to 'monoclinic'
according to '/home/saulius/struct/CIF-dictionaries/cif_core.dic'
dictionary named 'cif_core.dic' version 2.4.1 from 2010-06-29.

Automatic conversion script
Id: cif_fix_enum 1527 2010-12-29 10:47:43Z saulius 
;
_cod_original_sg_symbol_H-M P2(1)/c
_cod_database_code 7010522

loop_
_symmetry_equiv_pos_as_xyz
'x, y, z'
'-x, y+1/2, -z+1/2'
'-x, -y, -z'
'x, -y-1/2, z-1/2'

loop_
_atom_site_label
_atom_site_type_symbol
_atom_site_fract_x
_atom_site_fract_y
_atom_site_fract_z
_atom_site_U_iso_or_equiv
_atom_site_adp_type
_atom_site_occupancy
_atom_site_symmetry_multiplicity
_atom_site_calc_flag
_atom_site_refinement_flags
_atom_site_disorder_assembly
_atom_site_disorder_group
Rh10 Rh 0.01118(4) 0.694507(17) 0.65915(2) 0.02894(11) Uani 1 1 d . A .
Rh20 Rh 0.22240(4) 0.672096(18) 0.78767(2) 0.02988(11) Uani 1 1 d . . .
Rh21 Rh 0.28246(4) 0.675229(17) 0.62114(2) 0.02964(11) Uani 1 1 d . . .
Rh30 Rh 0.02129(4) 0.590466(17) 0.74370(3) 0.02915(11) Uani 1 1 d . . .
Rh31 Rh 0.07979(4) 0.594893(18) 0.57720(2) 0.02998(11) Uani 1 1 d . . .
Rh40 Rh 0.28596(4) 0.572497(18) 0.70655(2) 0.02973(11) Uani 1 1 d . . .
C10 C -0.0022(5) 0.6794(2) 0.7918(3) 0.0323(11) Uani 1 1 d . . .
O10 O -0.0648(4) 0.69638(17) 0.8452(2) 0.0369(8) Uani 1 1 d . . .
C11 C 0.0925(5) 0.6926(2) 0.5410(3) 0.0371(12) Uani 1 1 d . . .
O11 O 0.0713(4) 0.71392(19) 0.4737(2) 0.0462(10) Uani 1 1 d . . .
C20 C 0.4132(5) 0.6474(2) 0.7365(3) 0.0344(11) Uani 1 1 d . . .
O20 O 0.5278(4) 0.65463(17) 0.7599(2) 0.0406(9) Uani 1 1 d . . .
C30 C 0.0967(5) 0.5238(2) 0.6636(3) 0.0333(11) Uani 1 1 d . . .
O30 O 0.0751(4) 0.47521(17) 0.6575(2) 0.0424(9) Uani 1 1 d . . .
C40 C -0.1757(6) 0.6886(2) 0.6230(3) 0.0393(13) Uani 1 1 d . . .
O40 O -0.2899(4) 0.6833(2) 0.6014(3) 0.0523(11) Uani 1 1 d . . .
C50 C 0.2648(6) 0.7482(3) 0.8218(4) 0.0423(14) Uani 1 1 d . . .
O50 O 0.2902(6) 0.7927(2) 0.8456(3) 0.0734(15) Uani 1 1 d . . .
C51 C 0.3706(6) 0.7472(3) 0.6190(4) 0.0442(14) Uani 1 1 d . . .
O51 O 0.4354(5) 0.7870(2) 0.6149(4) 0.0722(15) Uani 1 1 d . . .
C60 C 0.2614(7) 0.6450(3) 0.9009(4) 0.0505(16) Uani 1 1 d . . .
O60 O 0.2872(7) 0.6301(3) 0.9698(3) 0.0873(19) Uani 1 1 d . . .
C61 C 0.3902(6) 0.6467(3) 0.5360(3) 0.0399(13) Uani 1 1 d . . .
O61 O 0.4573(4) 0.6286(2) 0.4876(3) 0.0537(11) Uani 1 1 d . . .
C70 C -0.1692(6) 0.5747(2) 0.7198(4) 0.0394(12) Uani 1 1 d . . .
O70 O -0.2821(4) 0.5640(2) 0.7042(3) 0.0558(12) Uani 1 1 d . . .
C71 C -0.1019(6) 0.5825(3) 0.5244(3) 0.0397(13) Uani 1 1 d . . .
O71 O -0.2103(4) 0.5749(2) 0.4941(3) 0.0550(12) Uani 1 1 d . . .
C80 C 0.0374(6) 0.5531(3) 0.8525(4) 0.0406(13) Uani 1 1 d . . .
O80 O 0.0480(5) 0.5306(2) 0.9164(3) 0.0627(13) Uani 1 1 d . . .
C81 C 0.1629(5) 0.5649(3) 0.4818(3) 0.0384(13) Uani 1 1 d . . .
O81 O 0.2130(4) 0.5474(2) 0.4257(3) 0.0606(13) Uani 1 1 d . . .
C90 C 0.3355(6) 0.5291(3) 0.8066(4) 0.0453(14) Uani 1 1 d . . .
O90 O 0.3619(6) 0.5021(2) 0.8655(3) 0.0779(17) Uani 1 1 d . . .
C91 C 0.4039(6) 0.5308(2) 0.6381(4) 0.0391(12) Uani 1 1 d . . .
O91 O 0.4697(4) 0.5057(2) 0.5970(3) 0.0551(12) Uani 1 1 d . . .
P P -0.02346(16) 0.79335(7) 0.66127(10) 0.0426(4) Uani 1 1 d D . .
C111 C 0.1293(16) 0.8373(6) 0.656(2) 0.061(10) Uani 0.596(9) 1 d PD A 1
H11A H 0.2050 0.8206 0.6923 0.073 Uiso 0.596(9) 1 calc PR A 1
H11B H 0.1537 0.8370 0.5975 0.073 Uiso 0.596(9) 1 calc PR A 1
C112 C 0.1104(16) 0.8994(5) 0.6838(11) 0.071(4) Uani 0.596(9) 1 d PD A 1
H11C H 0.0239 0.9140 0.6565 0.085 Uiso 0.596(9) 1 calc PR A 1
H11D H 0.1073 0.9009 0.7453 0.085 Uiso 0.596(9) 1 calc PR A 1
C113 C 0.2288(19) 0.9368(6) 0.6589(13) 0.104(6) Uani 0.596(9) 1 d PD A 1
H11E H 0.2365 0.9325 0.5981 0.124 Uiso 0.596(9) 1 calc PR A 1
H11F H 0.2085 0.9764 0.6697 0.124 Uiso 0.596(9) 1 calc PR A 1
C114 C 0.3524(18) 0.9225(9) 0.7043(17) 0.23(3) Uani 0.596(9) 1 d PD A 1
H11G H 0.4056 0.9000 0.6687 0.345 Uiso 0.596(9) 1 calc PR A 1
H11H H 0.3357 0.9009 0.7542 0.345 Uiso 0.596(9) 1 calc PR A 1
H11I H 0.4020 0.9566 0.7215 0.345 Uiso 0.596(9) 1 calc PR A 1
C121 C 0.128(2) 0.8391(11) 0.665(3) 0.057(13) Uiso 0.404(9) 1 d PD A 2
H12A H 0.2072 0.8149 0.6801 0.068 Uiso 0.404(9) 1 calc PR A 2
H12B H 0.1346 0.8522 0.6069 0.068 Uiso 0.404(9) 1 calc PR A 2
C122 C 0.145(2) 0.8919(9) 0.7233(14) 0.065(7) Uiso 0.404(9) 1 d PD A 2
H12C H 0.0668 0.9166 0.7095 0.077 Uiso 0.404(9) 1 calc PR A 2
H12D H 0.1437 0.8795 0.7821 0.077 Uiso 0.404(9) 1 calc PR A 2
C123 C 0.277(2) 0.9273(11) 0.7178(17) 0.084(7) Uiso 0.404(9) 1 d PD A 2
H12E H 0.2624 0.9468 0.6630 0.100 Uiso 0.404(9) 1 calc PR A 2
H12F H 0.2741 0.9566 0.7612 0.100 Uiso 0.404(9) 1 calc PR A 2
C124 C 0.411(3) 0.909(2) 0.724(4) 0.23(3) Uiso 0.404(9) 1 d PD A 2
H12G H 0.4334 0.8961 0.6694 0.339 Uiso 0.404(9) 1 calc PR A 2
H12H H 0.4227 0.8779 0.7646 0.339 Uiso 0.404(9) 1 calc PR A 2
H12I H 0.4709 0.9396 0.7440 0.339 Uiso 0.404(9) 1 calc PR A 2
C211 C -0.1101(12) 0.8163(8) 0.7530(9) 0.036(5) Uani 0.596(9) 1 d PD A 1
H21A H -0.0624 0.8007 0.8051 0.044 Uiso 0.596(9) 1 calc PR A 1
H21B H -0.1065 0.8575 0.7571 0.044 Uiso 0.596(9) 1 calc PR A 1
C212 C -0.2611(10) 0.7967(5) 0.7448(7) 0.041(3) Uani 0.596(9) 1 d PD A 1
H21C H -0.3075 0.8107 0.6912 0.049 Uiso 0.596(9) 1 calc PR A 1
H21D H -0.2645 0.7554 0.7436 0.049 Uiso 0.596(9) 1 calc PR A 1
C213 C -0.3365(10) 0.8186(5) 0.8196(6) 0.044(3) Uani 0.596(9) 1 d PD A 1
H21E H -0.4242 0.7993 0.8192 0.053 Uiso 0.596(9) 1 calc PR A 1
H21F H -0.2825 0.8102 0.8735 0.053 Uiso 0.596(9) 1 calc PR A 1
C214 C -0.358(2) 0.8767(6) 0.8123(14) 0.157(11) Uani 0.596(9) 1 d PD A 1
H21G H -0.4433 0.8863 0.8334 0.236 Uiso 0.596(9) 1 calc PR A 1
H21H H -0.3602 0.8877 0.7532 0.236 Uiso 0.596(9) 1 calc PR A 1
H21I H -0.2841 0.8964 0.8453 0.236 Uiso 0.596(9) 1 calc PR A 1
C221 C -0.108(3) 0.8210(17) 0.751(2) 0.080(18) Uiso 0.404(9) 1 d PD A 2
H22A H -0.0395 0.8199 0.8004 0.096 Uiso 0.404(9) 1 calc PR A 2
H22B H -0.1258 0.8610 0.7386 0.096 Uiso 0.404(9) 1 calc PR A 2
C222 C -0.241(2) 0.7971(12) 0.7819(13) 0.076(8) Uiso 0.404(9) 1 d PD A 2
H22C H -0.2447 0.7569 0.7677 0.091 Uiso 0.404(9) 1 calc PR A 2
H22D H -0.3172 0.8152 0.7480 0.091 Uiso 0.404(9) 1 calc PR A 2
C223 C -0.267(2) 0.8027(11) 0.8768(13) 0.088(7) Uiso 0.404(9) 1 d PD A 2
H22E H -0.1855 0.7908 0.9133 0.105 Uiso 0.404(9) 1 calc PR A 2
H22F H -0.2857 0.8421 0.8898 0.105 Uiso 0.404(9) 1 calc PR A 2
C224 C -0.376(3) 0.7691(12) 0.8923(18) 0.116(10) Uiso 0.404(9) 1 d PD A 2
H22G H -0.4014 0.7769 0.9487 0.174 Uiso 0.404(9) 1 calc PR A 2
H22H H -0.3515 0.7297 0.8883 0.174 Uiso 0.404(9) 1 calc PR A 2
H22I H -0.4528 0.7773 0.8506 0.174 Uiso 0.404(9) 1 calc PR A 2
C311 C -0.1243(16) 0.8184(5) 0.5641(6) 0.041(3) Uani 0.596(9) 1 d PD A 1
H31A H -0.0810 0.8051 0.5149 0.049 Uiso 0.596(9) 1 calc PR A 1
H31B H -0.2148 0.8012 0.5611 0.049 Uiso 0.596(9) 1 calc PR A 1
C312 C -0.1415(13) 0.8835(4) 0.5572(6) 0.049(3) Uani 0.596(9) 1 d PD A 1
H31C H -0.0534 0.9012 0.5516 0.059 Uiso 0.596(9) 1 calc PR A 1
H31D H -0.1761 0.8982 0.6086 0.059 Uiso 0.596(9) 1 calc PR A 1
C313 C -0.2429(10) 0.8976(6) 0.4783(7) 0.062(4) Uani 0.596(9) 1 d PD A 1
H31E H -0.2380 0.9382 0.4672 0.075 Uiso 0.596(9) 1 calc PR A 1
H31F H -0.2132 0.8779 0.4291 0.075 Uiso 0.596(9) 1 calc PR A 1
C314 C -0.3789(12) 0.8833(6) 0.4852(9) 0.070(4) Uani 0.596(9) 1 d PD A 1
H31G H -0.4353 0.8967 0.4354 0.105 Uiso 0.596(9) 1 calc PR A 1
H31H H -0.4083 0.9007 0.5355 0.105 Uiso 0.596(9) 1 calc PR A 1
H31I H -0.3871 0.8427 0.4892 0.105 Uiso 0.596(9) 1 calc PR A 1
C321 C -0.152(3) 0.8081(10) 0.5713(17) 0.090(14) Uiso 0.404(9) 1 d PD A 2
H32A H -0.1203 0.7894 0.5219 0.108 Uiso 0.404(9) 1 calc PR A 2
H32B H -0.2346 0.7880 0.5834 0.108 Uiso 0.404(9) 1 calc PR A 2
C322 C -0.200(2) 0.8678(9) 0.5408(12) 0.064(6) Uiso 0.404(9) 1 d PD A 2
H32C H -0.1182 0.8897 0.5320 0.076 Uiso 0.404(9) 1 calc PR A 2
H32D H -0.2414 0.8859 0.5872 0.076 Uiso 0.404(9) 1 calc PR A 2
C323 C -0.301(2) 0.8735(7) 0.4592(12) 0.060(6) Uiso 0.404(9) 1 d PD A 2
H32E H -0.2590 0.8581 0.4106 0.072 Uiso 0.404(9) 1 calc PR A 2
H32F H -0.3831 0.8518 0.4658 0.072 Uiso 0.404(9) 1 calc PR A 2
C324 C -0.334(2) 0.9302(7) 0.4442(14) 0.077(6) Uiso 0.404(9) 1 d PD A 2
H32G H -0.3994 0.9331 0.3942 0.115 Uiso 0.404(9) 1 calc PR A 2
H32H H -0.2530 0.9513 0.4352 0.115 Uiso 0.404(9) 1 calc PR A 2
H32I H -0.3739 0.9455 0.4928 0.115 Uiso 0.404(9) 1 calc PR A 2

loop_
_atom_site_aniso_label
_atom_site_aniso_U_11
_atom_site_aniso_U_22
_atom_site_aniso_U_33
_atom_site_aniso_U_23
_atom_site_aniso_U_13
_atom_site_aniso_U_12
Rh10 0.0265(2) 0.0308(2) 0.0300(2) -0.00136(15) 0.00540(16) -0.00028(16)
Rh20 0.0297(2) 0.0340(2) 0.0263(2) -0.00460(15) 0.00480(16) -0.00600(16)
Rh21 0.0260(2) 0.0351(2) 0.0285(2) 0.00118(16) 0.00624(16) -0.00266(16)
Rh30 0.0273(2) 0.0302(2) 0.0309(2) -0.00242(15) 0.00721(16) -0.00412(15)
Rh31 0.0254(2) 0.0372(2) 0.0273(2) -0.00720(16) 0.00270(16) -0.00051(16)
Rh40 0.0268(2) 0.0327(2) 0.0296(2) -0.00076(15) 0.00291(16) 0.00093(16)
C10 0.034(3) 0.027(3) 0.038(3) -0.003(2) 0.011(2) -0.006(2)
O10 0.037(2) 0.040(2) 0.035(2) -0.0095(16) 0.0116(17) -0.0035(16)
C11 0.030(3) 0.047(3) 0.035(3) 0.000(2) 0.005(2) 0.006(2)
O11 0.041(2) 0.062(3) 0.037(2) 0.0062(19) 0.0077(18) 0.010(2)
C20 0.030(3) 0.041(3) 0.032(3) 0.002(2) 0.003(2) -0.001(2)
O20 0.032(2) 0.050(2) 0.039(2) -0.0020(17) 0.0031(16) -0.0052(17)
C30 0.025(2) 0.040(3) 0.035(3) -0.004(2) 0.005(2) -0.003(2)
O30 0.043(2) 0.034(2) 0.051(2) -0.0108(17) 0.0113(18) -0.0048(17)
C40 0.038(3) 0.044(3) 0.036(3) -0.001(2) 0.009(2) 0.004(2)
O40 0.030(2) 0.069(3) 0.057(3) -0.003(2) 0.0011(19) 0.0040(19)
C50 0.041(3) 0.049(4) 0.038(3) -0.006(3) 0.010(2) -0.009(3)
O50 0.093(4) 0.051(3) 0.079(3) -0.029(3) 0.021(3) -0.028(3)
C51 0.035(3) 0.043(4) 0.054(4) 0.000(3) 0.006(3) -0.004(3)
O51 0.057(3) 0.048(3) 0.114(4) 0.009(3) 0.019(3) -0.012(2)
C60 0.053(4) 0.064(4) 0.035(3) -0.002(3) 0.002(3) -0.015(3)
O60 0.116(5) 0.108(5) 0.035(3) 0.008(3) -0.005(3) -0.029(4)
C61 0.032(3) 0.054(4) 0.034(3) 0.005(2) 0.003(2) -0.008(3)
O61 0.044(2) 0.074(3) 0.046(2) -0.010(2) 0.019(2) 0.001(2)
C70 0.039(3) 0.035(3) 0.045(3) -0.001(2) 0.011(2) -0.003(2)
O70 0.030(2) 0.052(3) 0.087(3) -0.007(2) 0.010(2) -0.0100(19)
C71 0.036(3) 0.051(4) 0.032(3) -0.011(2) 0.007(2) 0.002(3)
O71 0.029(2) 0.071(3) 0.063(3) -0.026(2) -0.003(2) -0.003(2)
C80 0.040(3) 0.039(3) 0.044(3) 0.000(3) 0.012(3) -0.003(2)
O80 0.074(3) 0.067(3) 0.049(3) 0.022(2) 0.015(2) -0.003(3)
C81 0.030(3) 0.048(3) 0.036(3) -0.012(2) 0.000(2) -0.004(2)
O81 0.046(2) 0.090(4) 0.049(3) -0.032(2) 0.017(2) -0.005(2)
C90 0.044(3) 0.047(4) 0.044(3) -0.001(3) 0.004(3) 0.006(3)
O90 0.084(4) 0.091(4) 0.059(3) 0.035(3) 0.008(3) 0.027(3)
C91 0.034(3) 0.038(3) 0.044(3) -0.003(2) -0.001(2) 0.000(2)
O91 0.043(2) 0.066(3) 0.057(3) -0.015(2) 0.011(2) 0.016(2)
P 0.0466(9) 0.0348(8) 0.0479(9) 0.0043(6) 0.0126(7) 0.0064(6)
C111 0.074(13) 0.014(6) 0.101(18) -0.008(5) 0.045(10) -0.002(5)
C112 0.106(12) 0.032(6) 0.076(10) -0.013(6) 0.021(9) 0.008(7)
C113 0.159(19) 0.045(8) 0.113(14) -0.019(9) 0.043(14) -0.017(11)
C114 0.126(18) 0.17(3) 0.43(6) -0.23(4) 0.19(3) -0.11(2)
C211 0.045(9) 0.024(6) 0.044(8) -0.004(4) 0.023(5) 0.015(4)
C212 0.038(5) 0.056(7) 0.032(6) -0.015(5) 0.018(5) 0.010(5)
C213 0.037(5) 0.055(7) 0.043(6) -0.009(5) 0.023(4) 0.010(5)
C214 0.097(16) 0.26(3) 0.123(17) -0.05(2) 0.040(13) -0.023(19)
C311 0.047(6) 0.040(6) 0.038(6) 0.010(5) 0.012(5) 0.019(5)
C312 0.059(8) 0.042(6) 0.048(6) 0.009(5) 0.013(6) 0.010(6)
C313 0.060(8) 0.076(9) 0.054(7) 0.023(7) 0.020(6) 0.028(7)
C314 0.064(8) 0.066(9) 0.078(9) 0.004(7) 0.001(7) 0.002(7)

loop_
_atom_type_symbol
_atom_type_description
_atom_type_scat_dispersion_real
_atom_type_scat_dispersion_imag
_atom_type_scat_source
C C 0.0033 0.0016 'International Tables Vol C Tables 4.2.6.8 and 6.1.1.4'
H H 0.0000 0.0000 'International Tables Vol C Tables 4.2.6.8 and 6.1.1.4'
O O 0.0106 0.0060 'International Tables Vol C Tables 4.2.6.8 and 6.1.1.4'
P P 0.1023 0.0942 'International Tables Vol C Tables 4.2.6.8 and 6.1.1.4'
Rh Rh -1.1178 0.9187 'International Tables Vol C Tables 4.2.6.8 and 6.1.1.4'

loop_
_geom_angle_atom_site_label_1
_geom_angle_atom_site_label_2
_geom_angle_atom_site_label_3
_geom_angle
_geom_angle_site_symmetry_1
_geom_angle_site_symmetry_3
_geom_angle_publ_flag
C40 Rh10 C11 100.4(2) . . ?
C40 Rh10 C10 97.3(2) . . ?
C11 Rh10 C10 158.5(2) . . ?
C40 Rh10 P 86.48(18) . . ?
C11 Rh10 P 95.88(16) . . ?
C10 Rh10 P 97.31(14) . . ?
C40 Rh10 Rh30 93.75(18) . . ?
C11 Rh10 Rh30 114.01(16) . . ?
C10 Rh10 Rh30 52.33(14) . . ?
P Rh10 Rh30 149.47(4) . . ?
C40 Rh10 Rh31 94.23(18) . . ?
C11 Rh10 Rh31 55.99(16) . . ?
C10 Rh10 Rh31 110.74(14) . . ?
P Rh10 Rh31 151.57(4) . . ?
Rh30 Rh10 Rh31 58.920(14) . . ?
C40 Rh10 Rh20 146.96(17) . . ?
C11 Rh10 Rh20 108.37(15) . . ?
C10 Rh10 Rh20 51.48(14) . . ?
P Rh10 Rh20 105.92(4) . . ?
Rh30 Rh10 Rh20 60.058(14) . . ?
Rh31 Rh10 Rh20 88.801(16) . . ?
C40 Rh10 Rh21 147.22(17) . . ?
C11 Rh10 Rh21 49.87(15) . . ?
C10 Rh10 Rh21 109.60(15) . . ?
P Rh10 Rh21 107.61(4) . . ?
Rh30 Rh10 Rh21 88.423(16) . . ?
Rh31 Rh10 Rh21 59.300(14) . . ?
Rh20 Rh10 Rh21 58.504(14) . . ?
C60 Rh20 C50 92.0(3) . . ?
C60 Rh20 C20 99.2(3) . . ?
C50 Rh20 C20 100.5(2) . . ?
C60 Rh20 C10 95.9(2) . . ?
C50 Rh20 C10 96.2(2) . . ?
C20 Rh20 C10 156.98(19) . . ?
C60 Rh20 Rh21 149.8(2) . . ?
C50 Rh20 Rh21 100.46(17) . . ?
C20 Rh20 Rh21 51.69(13) . . ?
C10 Rh20 Rh21 109.78(14) . . ?
C60 Rh20 Rh40 96.6(2) . . ?
C50 Rh20 Rh40 150.77(18) . . ?
C20 Rh20 Rh40 50.56(15) . . ?
C10 Rh20 Rh40 110.55(13) . . ?
Rh21 Rh20 Rh40 60.139(14) . . ?
C60 Rh20 Rh30 94.04(19) . . ?
C50 Rh20 Rh30 147.81(18) . . ?
C20 Rh20 Rh30 109.64(14) . . ?
C10 Rh20 Rh30 51.73(13) . . ?
Rh21 Rh20 Rh30 89.927(16) . . ?
Rh40 Rh20 Rh30 59.404(14) . . ?
C60 Rh20 Rh10 143.8(2) . . ?
C50 Rh20 Rh10 98.68(18) . . ?
C20 Rh20 Rh10 112.49(13) . . ?
C10 Rh20 Rh10 48.78(13) . . ?
Rh21 Rh20 Rh10 61.385(14) . . ?
Rh40 Rh20 Rh10 90.695(16) . . ?
Rh30 Rh20 Rh10 59.813(14) . . ?
C51 Rh21 C61 90.8(3) . . ?
C51 Rh21 C11 100.7(2) . . ?
C61 Rh21 C11 99.4(2) . . ?
C51 Rh21 C20 93.0(2) . . ?
C61 Rh21 C20 98.9(2) . . ?
C11 Rh21 C20 156.9(2) . . ?
C51 Rh21 Rh20 100.58(19) . . ?
C61 Rh21 Rh20 147.99(17) . . ?
C11 Rh21 Rh20 107.54(14) . . ?
C20 Rh21 Rh20 51.15(14) . . ?
C51 Rh21 Rh40 143.51(18) . . ?
C61 Rh21 Rh40 93.06(18) . . ?
C11 Rh21 Rh40 114.34(16) . . ?
C20 Rh21 Rh40 50.58(14) . . ?
Rh20 Rh21 Rh40 60.378(14) . . ?
C51 Rh21 Rh31 156.29(18) . . ?
C61 Rh21 Rh31 91.21(17) . . ?
C11 Rh21 Rh31 55.67(16) . . ?
C20 Rh21 Rh31 110.02(14) . . ?
Rh20 Rh21 Rh31 89.982(16) . . ?
Rh40 Rh21 Rh31 59.897(14) . . ?
C51 Rh21 Rh10 107.50(18) . . ?
C61 Rh21 Rh10 143.77(16) . . ?
C11 Rh21 Rh10 47.43(14) . . ?
C20 Rh21 Rh10 110.70(14) . . ?
Rh20 Rh21 Rh10 60.112(14) . . ?
Rh40 Rh21 Rh10 90.102(16) . . ?
Rh31 Rh21 Rh10 59.712(14) . . ?
C70 Rh30 C80 94.3(2) . . ?
C70 Rh30 C30 97.5(2) . . ?
C80 Rh30 C30 100.6(2) . . ?
C70 Rh30 C10 96.6(2) . . ?
C80 Rh30 C10 97.4(2) . . ?
C30 Rh30 C10 156.15(19) . . ?
C70 Rh30 Rh31 96.80(17) . . ?
C80 Rh30 Rh31 149.91(18) . . ?
C30 Rh30 Rh31 50.20(14) . . ?
C10 Rh30 Rh31 109.00(13) . . ?
C70 Rh30 Rh40 148.94(17) . . ?
C80 Rh30 Rh40 97.32(17) . . ?
C30 Rh30 Rh40 52.03(13) . . ?
C10 Rh30 Rh40 110.29(13) . . ?
Rh31 Rh30 Rh40 60.460(14) . . ?
C70 Rh30 Rh10 95.27(18) . . ?
C80 Rh30 Rh10 145.68(18) . . ?
C30 Rh30 Rh10 110.63(14) . . ?
C10 Rh30 Rh10 48.80(13) . . ?
Rh31 Rh30 Rh10 60.690(14) . . ?
Rh40 Rh30 Rh10 91.206(17) . . ?
C70 Rh30 Rh20 146.92(17) . . ?
C80 Rh30 Rh20 95.95(17) . . ?
C30 Rh30 Rh20 111.28(13) . . ?
C10 Rh30 Rh20 50.93(13) . . ?
Rh31 Rh30 Rh20 89.852(16) . . ?
Rh40 Rh30 Rh20 59.952(14) . . ?
Rh10 Rh30 Rh20 60.130(14) . . ?
C71 Rh31 C81 93.3(2) . . ?
C71 Rh31 C30 99.4(2) . . ?
C81 Rh31 C30 101.4(2) . . ?
C71 Rh31 C11 96.5(2) . . ?
C81 Rh31 C11 97.6(2) . . ?
C30 Rh31 C11 154.42(19) . . ?
C71 Rh31 Rh30 97.49(17) . . ?
C81 Rh31 Rh30 152.01(18) . . ?
C30 Rh31 Rh30 51.45(14) . . ?
C11 Rh31 Rh30 106.71(13) . . ?
C71 Rh31 Rh40 150.34(18) . . ?
C81 Rh31 Rh40 99.61(16) . . ?
C30 Rh31 Rh40 52.04(13) . . ?
C11 Rh31 Rh40 107.95(13) . . ?
Rh30 Rh31 Rh40 60.016(14) . . ?
C71 Rh31 Rh21 145.52(19) . . ?
C81 Rh31 Rh21 95.32(16) . . ?
C30 Rh31 Rh21 111.44(13) . . ?
C11 Rh31 Rh21 49.25(13) . . ?
Rh30 Rh31 Rh21 90.232(16) . . ?
Rh40 Rh31 Rh21 59.776(14) . . ?
C71 Rh31 Rh10 94.01(17) . . ?
C81 Rh31 Rh10 144.50(18) . . ?
C30 Rh31 Rh10 111.57(14) . . ?
C11 Rh31 Rh10 47.09(13) . . ?
Rh30 Rh31 Rh10 60.389(14) . . ?
Rh40 Rh31 Rh10 90.775(16) . . ?
Rh21 Rh31 Rh10 60.988(14) . . ?
C90 Rh40 C91 94.1(2) . . ?
C90 Rh40 C20 99.4(2) . . ?
C91 Rh40 C20 99.7(2) . . ?
C90 Rh40 C30 96.2(2) . . ?
C91 Rh40 C30 95.7(2) . . ?
C20 Rh40 C30 157.1(2) . . ?
C90 Rh40 Rh30 94.16(19) . . ?
C91 Rh40 Rh30 146.16(16) . . ?
C20 Rh40 Rh30 111.19(14) . . ?
C30 Rh40 Rh30 50.78(14) . . ?
C90 Rh40 Rh21 149.69(19) . . ?
C91 Rh40 Rh21 98.71(18) . . ?
C20 Rh40 Rh21 51.43(14) . . ?
C30 Rh40 Rh21 109.54(14) . . ?
Rh30 Rh40 Rh21 90.268(17) . . ?
C90 Rh40 Rh31 144.83(19) . . ?
C91 Rh40 Rh31 97.02(16) . . ?
C20 Rh40 Rh31 111.29(14) . . ?
C30 Rh40 Rh31 49.57(14) . . ?
Rh30 Rh40 Rh31 59.524(14) . . ?
Rh21 Rh40 Rh31 60.327(14) . . ?
C90 Rh40 Rh20 97.10(19) . . ?
C91 Rh40 Rh20 149.81(17) . . ?
C20 Rh40 Rh20 50.88(14) . . ?
C30 Rh40 Rh20 110.73(14) . . ?
Rh30 Rh40 Rh20 60.644(14) . . ?
Rh21 Rh40 Rh20 59.483(14) . . ?
Rh31 Rh40 Rh20 89.715(17) . . ?
O10 C10 Rh10 137.8(4) . . ?
O10 C10 Rh20 130.5(4) . . ?
Rh10 C10 Rh20 79.74(17) . . ?
O10 C10 Rh30 130.1(4) . . ?
Rh10 C10 Rh30 78.87(17) . . ?
Rh20 C10 Rh30 77.34(17) . . ?
O11 C11 Rh10 138.1(4) . . ?
O11 C11 Rh21 131.7(4) . . ?
Rh10 C11 Rh21 82.70(19) . . ?
O11 C11 Rh31 128.5(4) . . ?
Rh10 C11 Rh31 76.92(18) . . ?
Rh21 C11 Rh31 75.08(17) . . ?
O20 C20 Rh40 134.5(4) . . ?
O20 C20 Rh20 133.0(4) . . ?
Rh40 C20 Rh20 78.56(18) . . ?
O20 C20 Rh21 132.8(4) . . ?
Rh40 C20 Rh21 77.98(17) . . ?
Rh20 C20 Rh21 77.16(17) . . ?
O30 C30 Rh31 135.3(4) . . ?
O30 C30 Rh30 132.9(4) . . ?
Rh31 C30 Rh30 78.36(19) . . ?
O30 C30 Rh40 132.0(4) . . ?
Rh31 C30 Rh40 78.40(18) . . ?
Rh30 C30 Rh40 77.19(17) . . ?
O40 C40 Rh10 178.0(5) . . ?
O50 C50 Rh20 177.1(6) . . ?
O51 C51 Rh21 172.3(6) . . ?
O60 C60 Rh20 178.0(6) . . ?
O61 C61 Rh21 177.5(5) . . ?
O70 C70 Rh30 178.0(5) . . ?
O71 C71 Rh31 179.1(6) . . ?
O80 C80 Rh30 179.1(6) . . ?
O81 C81 Rh31 179.5(5) . . ?
O90 C90 Rh40 177.9(6) . . ?
O91 C91 Rh40 178.1(5) . . ?
C221 P C311 106.3(17) . . ?
C221 P C211 3.7(19) . . ?
C311 P C211 107.9(8) . . ?
C221 P C321 101(2) . . ?
C311 P C321 12.3(15) . . ?
C211 P C321 102.3(14) . . ?
C221 P C111 105.9(11) . . ?
C311 P C111 98.8(13) . . ?
C211 P C111 108.7(8) . . ?
C321 P C111 111.1(16) . . ?
C221 P C121 101.5(12) . . ?
C311 P C121 101.8(16) . . ?
C211 P C121 104.2(10) . . ?
C321 P C121 114.0(18) . . ?
C111 P C121 4.7(18) . . ?
C221 P Rh10 116.1(15) . . ?
C311 P Rh10 111.9(3) . . ?
C211 P Rh10 112.5(7) . . ?
C321 P Rh10 105.4(8) . . ?
C111 P Rh10 116.0(5) . . ?
C121 P Rh10 117.6(10) . . ?
C112 C111 P 113.5(8) . . ?
C113 C112 C111 110.6(10) . . ?
C114 C113 C112 112.1(15) . . ?
C122 C121 P 122.1(14) . . ?
C123 C122 C121 116.3(16) . . ?
C124 C123 C122 128(3) . . ?
C212 C211 P 111.6(6) . . ?
C213 C212 C211 111.8(7) . . ?
C214 C213 C212 110.3(12) . . ?
C222 C221 P 125.4(16) . . ?
C221 C222 C223 120.2(18) . . ?
C224 C223 C222 109(2) . . ?
C312 C311 P 115.1(7) . . ?
C311 C312 C313 109.0(9) . . ?
C314 C313 C312 115.4(10) . . ?
C322 C321 P 125.1(14) . . ?
C321 C322 C323 118.9(13) . . ?
C324 C323 C322 110.2(16) . . ?

loop_
_geom_bond_atom_site_label_1
_geom_bond_atom_site_label_2
_geom_bond_distance
_geom_bond_site_symmetry_2
_geom_bond_publ_flag
Rh10 C40 1.864(6) . ?
Rh10 C11 2.092(5) . ?
Rh10 C10 2.127(5) . ?
Rh10 P 2.3441(16) . ?
Rh10 Rh30 2.7744(6) . ?
Rh10 Rh31 2.7827(6) . ?
Rh10 Rh20 2.7833(6) . ?
Rh10 Rh21 2.8182(6) . ?
Rh20 C60 1.887(6) . ?
Rh20 C50 1.898(6) . ?
Rh20 C20 2.186(5) . ?
Rh20 C10 2.213(5) . ?
Rh20 Rh21 2.7373(5) . ?
Rh20 Rh40 2.7622(6) . ?
Rh20 Rh30 2.7813(6) . ?
Rh21 C51 1.899(6) . ?
Rh21 C61 1.907(6) . ?
Rh21 C11 2.172(5) . ?
Rh21 C20 2.203(5) . ?
Rh21 Rh40 2.7556(6) . ?
Rh21 Rh31 2.7709(6) . ?
Rh30 C70 1.900(6) . ?
Rh30 C80 1.910(6) . ?
Rh30 C30 2.182(5) . ?
Rh30 C10 2.238(5) . ?
Rh30 Rh31 2.7331(6) . ?
Rh30 Rh40 2.7468(6) . ?
Rh31 C71 1.904(6) . ?
Rh31 C81 1.910(6) . ?
Rh31 C30 2.144(5) . ?
Rh31 C11 2.368(6) . ?
Rh31 Rh40 2.7590(5) . ?
Rh40 C90 1.891(6) . ?
Rh40 C91 1.924(6) . ?
Rh40 C20 2.177(6) . ?
Rh40 C30 2.221(5) . ?
C10 O10 1.159(6) . ?
C11 O11 1.166(6) . ?
C20 O20 1.156(6) . ?
C30 O30 1.162(6) . ?
C40 O40 1.140(7) . ?
C50 O50 1.128(7) . ?
C51 O51 1.133(7) . ?
C60 O60 1.140(7) . ?
C61 O61 1.137(7) . ?
C70 O70 1.134(7) . ?
C71 O71 1.131(7) . ?
C80 O80 1.130(7) . ?
C81 O81 1.129(6) . ?
C90 O90 1.128(7) . ?
C91 O91 1.123(7) . ?
P C221 1.824(6) . ?
P C311 1.825(6) . ?
P C211 1.825(5) . ?
P C321 1.826(7) . ?
P C111 1.826(6) . ?
P C121 1.827(6) . ?
C111 C112 1.537(7) . ?
C112 C113 1.535(7) . ?
C113 C114 1.379(11) . ?
C121 C122 1.539(7) . ?
C122 C123 1.538(7) . ?
C123 C124 1.381(11) . ?
C211 C212 1.540(7) . ?
C212 C213 1.537(7) . ?
C213 C214 1.380(11) . ?
C221 C222 1.539(7) . ?
C222 C223 1.541(7) . ?
C223 C224 1.374(11) . ?
C311 C312 1.538(7) . ?
C312 C313 1.540(7) . ?
C313 C314 1.388(11) . ?
C321 C322 1.535(7) . ?
C322 C323 1.539(7) . ?
C323 C324 1.386(11) . ?
